data_2236711
loop_
_publ_author_name
'Anuradha, N.'
'Thiruvalluvar, A.'
'Chitra, S.'
'Devanathan, D.'
'Falola, Oluwaseun O.'
'Butcher, R.J.'

_publ_section_title
;
 1-[4-(4-Isopropylphenyl)-6-methyl-2-sulfanylidene-1,2,3,4-tetrahydropyrimidin-5-yl]ethanone
;
_journal_coeditor_code WN2487
_journal_issue 9
_journal_name_full 'Acta Crystallographica Section E'
_journal_page_first o2641
_journal_paper_doi 10.1107/S1600536812034046
_journal_volume 68
_journal_year 2012
_chemical_formula_iupac 'C16 H20 N2 O S'
_chemical_formula_moiety 'C16 H20 N2 O S'
_chemical_formula_structural 'C16 H20 N2 O S'
_chemical_formula_sum 'C16 H20 N2 O S'
_chemical_formula_weight 288.41
_chemical_melting_point 486
_chemical_name_common Dihydropyrimidin-2(1H)-thione
_chemical_name_systematic
;
1-[4-(4-Isopropylphenyl)-6-methyl-2-sulfanylidene-1,2,3,4-
tetrahydropyrimidin-5-yl]ethanone
;
_space_group_IT_number 15
_symmetry_cell_setting monoclinic
_symmetry_space_group_name_Hall '-C 2yc'
_symmetry_space_group_name_H-M 'C 1 2/c 1'
_atom_sites_solution_hydrogens geom
_atom_sites_solution_primary direct
_atom_sites_solution_secondary difmap
_cell_angle_alpha 90
_cell_angle_beta 90.370(2)
_cell_angle_gamma 90
_cell_formula_units_Z 8
_cell_length_a 26.8413(5)
_cell_length_b 9.5657(2)
_cell_length_c 12.0764(2)
_cell_measurement_reflns_used 3841
_cell_measurement_temperature 123(2)
_cell_measurement_theta_max 73.4558
_cell_measurement_theta_min 3.2904
_cell_volume 3100.62(10)
_computing_cell_refinement 'CrysAlis PRO (Agilent, 2012)'
_computing_data_collection 'CrysAlis PRO (Agilent, 2012)'
_computing_data_reduction 'CrysAlis PRO (Agilent, 2012)'
_computing_molecular_graphics 'ORTEP-3 (Farrugia, 1997) and PLATON (Spek, 2009)'
_computing_publication_material 'PLATON (Spek, 2009)'
_computing_structure_refinement 'SHELXL97 (Sheldrick, 2008)'
_computing_structure_solution 'SHELXS97 (Sheldrick, 2008)'
_diffrn_ambient_temperature 123(2)
_diffrn_detector_area_resol_mean 10.5081
_diffrn_measured_fraction_theta_full 0.998
_diffrn_measured_fraction_theta_max 0.973
_diffrn_measurement_device_type 'Oxford Diffraction Xcalibur Ruby Gemini'
_diffrn_measurement_method '\w scans'
_diffrn_radiation_monochromator graphite
_diffrn_radiation_source 'Enhance (Cu) X-ray Source'
_diffrn_radiation_type CuK\a
_diffrn_radiation_wavelength 1.54184
_diffrn_reflns_av_R_equivalents 0.0236
_diffrn_reflns_av_sigmaI/netI 0.0296
_diffrn_reflns_limit_h_max 33
_diffrn_reflns_limit_h_min -30
_diffrn_reflns_limit_k_max 10
_diffrn_reflns_limit_k_min -11
_diffrn_reflns_limit_l_max 14
_diffrn_reflns_limit_l_min -10
_diffrn_reflns_number 5607
_diffrn_reflns_theta_full 67.50
_diffrn_reflns_theta_max 73.62
_diffrn_reflns_theta_min 3.29
_exptl_absorpt_coefficient_mu 1.825
_exptl_absorpt_correction_T_max 1.00000
_exptl_absorpt_correction_T_min 0.83102
_exptl_absorpt_correction_type multi-scan
_exptl_absorpt_process_details '(CrysAlis PRO; Agilent, 2012)'
_exptl_crystal_colour colourless
_exptl_crystal_density_diffrn 1.236
_exptl_crystal_density_method 'Not Measured'
_exptl_crystal_description prism
_exptl_crystal_F_000 1232
_exptl_crystal_size_max 0.49
_exptl_crystal_size_mid 0.23
_exptl_crystal_size_min 0.18
_refine_diff_density_max 0.415
_refine_diff_density_min -0.385
_refine_ls_extinction_method none
_refine_ls_goodness_of_fit_ref 1.054
_refine_ls_hydrogen_treatment mixed
_refine_ls_matrix_type full
_refine_ls_number_parameters 193
_refine_ls_number_reflns 3042
_refine_ls_number_restraints 0
_refine_ls_restrained_S_all 1.054
_refine_ls_R_factor_all 0.0449
_refine_ls_R_factor_gt 0.0414
_refine_ls_shift/su_max 0.001
_refine_ls_shift/su_max_lt 0.001
_refine_ls_shift/su_mean 0.000
_refine_ls_structure_factor_coef Fsqd
_refine_ls_weighting_details 'calc w=1/[\s^2^(Fo^2^)+(0.0684P)^2^+1.9078P] where P=(Fo^2^+2Fc^2^)/3'
_refine_ls_weighting_scheme calc
_refine_ls_wR_factor_gt 0.1095
_refine_ls_wR_factor_ref 0.1134
_reflns_number_gt 2776
_reflns_number_total 3042
_reflns_threshold_expression I>2\s(I)
_cod_data_source_file wn2487.cif
_cod_data_source_block I
_cod_original_sg_symbol_H-M 'C 2/c'
_cod_database_code 2236711
_cod_database_fobs_code 2236711

loop_
_symmetry_equiv_pos_site_id
_symmetry_equiv_pos_as_xyz
1 x,y,z
2 -x,y,1/2-z
3 -x,-y,-z
4 x,-y,1/2+z
5 1/2+x,1/2+y,z
6 1/2-x,1/2+y,1/2-z
7 1/2-x,1/2-y,-z
8 1/2+x,1/2-y,1/2+z

loop_
_atom_site_aniso_label
_atom_site_aniso_U_11
_atom_site_aniso_U_22
_atom_site_aniso_U_33
_atom_site_aniso_U_12
_atom_site_aniso_U_13
_atom_site_aniso_U_23
S2 0.0271(2) 0.0143(2) 0.0171(2) 0.00000(10) -0.00270(10) -0.00110(10)
O51 0.0312(6) 0.0183(6) 0.0212(5) 0.0007(5) 0.0029(4) -0.0047(4)
N1 0.0205(6) 0.0117(6) 0.0168(6) 0.0001(5) 0.0005(5) 0.0016(5)
N3 0.0226(6) 0.0101(6) 0.0194(6) -0.0027(5) -0.0022(5) -0.0006(5)
C2 0.0159(7) 0.0132(7) 0.0181(7) 0.0017(5) 0.0011(5) -0.0003(5)
C4 0.0190(7) 0.0129(7) 0.0169(7) -0.0008(5) -0.0005(5) 0.0009(5)
C5 0.0143(6) 0.0123(7) 0.0179(7) 0.0000(5) 0.0005(5) -0.0011(5)
C6 0.0123(6) 0.0145(7) 0.0195(7) 0.0000(5) 0.0009(5) -0.0023(5)
C14 0.0285(9) 0.0315(10) 0.0404(10) 0.0150(8) 0.0036(7) -0.0022(8)
C15 0.0407(11) 0.0405(12) 0.0440(11) 0.0109(9) 0.0115(9) -0.0081(9)
C16 0.0253(10) 0.0666(16) 0.0738(16) 0.0188(10) -0.0064(10) -0.0274(13)
C41 0.0212(7) 0.0157(7) 0.0183(7) 0.0032(6) -0.0008(5) -0.0001(5)
C42 0.0310(8) 0.0164(8) 0.0291(8) 0.0032(7) 0.0035(6) 0.0025(6)
C43 0.0355(9) 0.0177(8) 0.0351(9) 0.0121(7) 0.0026(7) 0.0021(7)
C44 0.0258(8) 0.0260(9) 0.0286(8) 0.0099(7) 0.0008(6) -0.0015(7)
C45 0.0250(8) 0.0262(10) 0.0497(11) 0.0050(7) 0.0091(7) 0.0095(8)
C46 0.0240(8) 0.0187(9) 0.0458(11) 0.0059(7) 0.0065(7) 0.0080(7)
C51 0.0154(7) 0.0163(7) 0.0198(7) -0.0041(5) 0.0014(5) 0.0006(5)
C52 0.0312(8) 0.0216(8) 0.0186(7) 0.0011(7) -0.0026(6) 0.0019(6)
C61 0.0268(8) 0.0130(7) 0.0218(7) 0.0025(6) -0.0021(6) 0.0001(6)

loop_
_atom_site_type_symbol
_atom_site_label
_atom_site_fract_x
_atom_site_fract_y
_atom_site_fract_z
_atom_site_U_iso_or_equiv
_atom_site_thermal_displace_type
_atom_site_calc_flag
_atom_site_refinement_flags
_atom_site_occupancy
S S2 0.024080(10) 0.17969(4) -0.10663(3) 0.01950(10) Uani d . 1.000
O O51 0.05759(4) 0.41789(12) 0.40606(9) 0.0236(3) Uani d . 1.000
N N1 0.05834(5) 0.34011(14) 0.05675(10) 0.0163(3) Uani d . 1.000
N N3 0.04445(5) 0.11271(13) 0.10324(10) 0.0174(3) Uani d . 1.000
C C2 0.04342(5) 0.20984(16) 0.02461(12) 0.0157(4) Uani d . 1.000
C C4 0.07362(5) 0.12832(15) 0.20639(12) 0.0163(4) Uani d . 1.000
C C5 0.06781(5) 0.27819(15) 0.24566(12) 0.0148(4) Uani d . 1.000
C C6 0.06273(5) 0.37919(15) 0.16783(12) 0.0154(4) Uani d . 1.000
C C14 0.27761(7) -0.0514(2) 0.10895(16) 0.0335(6) Uani d . 1.000
C C15 0.28259(8) -0.0600(2) -0.01678(18) 0.0417(7) Uani d . 1.000
C C16 0.31816(8) 0.0428(3) 0.1572(2) 0.0553(8) Uani d . 1.000
C C41 0.12759(6) 0.08478(16) 0.18712(12) 0.0184(4) Uani d . 1.000
C C42 0.14242(7) -0.05178(17) 0.20769(14) 0.0255(5) Uani d . 1.000
C C43 0.19116(7) -0.09414(18) 0.18449(15) 0.0294(5) Uani d . 1.000
C C44 0.22550(6) -0.00268(19) 0.14005(14) 0.0268(5) Uani d . 1.000
C C45 0.21077(7) 0.1352(2) 0.12272(17) 0.0336(6) Uani d . 1.000
C C46 0.16255(7) 0.17846(18) 0.14600(16) 0.0295(5) Uani d . 1.000
C C51 0.07174(5) 0.30757(16) 0.36521(12) 0.0172(4) Uani d . 1.000
C C52 0.09518(7) 0.19628(17) 0.43753(13) 0.0238(4) Uani d . 1.000
C C61 0.06312(6) 0.53426(16) 0.18341(13) 0.0205(4) Uani d . 1.000
H H1 0.0578(8) 0.404(2) 0.0103(18) 0.027(5) Uiso d . 1.000
H H3 0.0331(8) 0.033(2) 0.0883(16) 0.022(5) Uiso d . 1.000
H H4 0.05908 0.06499 0.26360 0.0195 Uiso calc R 1.000
H H14 0.28252 -0.14749 0.13978 0.0401 Uiso calc R 1.000
H H15A 0.25674 -0.12199 -0.04673 0.0625 Uiso calc R 1.000
H H15B 0.31551 -0.09716 -0.03547 0.0625 Uiso calc R 1.000
H H15C 0.27872 0.03349 -0.04881 0.0625 Uiso calc R 1.000
H H16A 0.31439 0.13744 0.12736 0.0829 Uiso calc R 1.000
H H16B 0.35096 0.00585 0.13732 0.0829 Uiso calc R 1.000
H H16C 0.31517 0.04545 0.23804 0.0829 Uiso calc R 1.000
H H42 0.11939 -0.11679 0.23764 0.0305 Uiso calc R 1.000
H H43 0.20084 -0.18777 0.19963 0.0353 Uiso calc R 1.000
H H45 0.23407 0.20068 0.09452 0.0403 Uiso calc R 1.000
H H46 0.15335 0.27312 0.13370 0.0353 Uiso calc R 1.000
H H52A 0.09405 0.22594 0.51515 0.0357 Uiso calc R 1.000
H H52B 0.12992 0.18230 0.41561 0.0357 Uiso calc R 1.000
H H52C 0.07678 0.10845 0.42872 0.0357 Uiso calc R 1.000
H H61A 0.07008 0.55610 0.26127 0.0308 Uiso calc R 1.000
H H61B 0.03056 0.57263 0.16234 0.0308 Uiso calc R 1.000
H H61C 0.08898 0.57568 0.13681 0.0308 Uiso calc R 1.000

loop_
_atom_type_symbol
_atom_type_description
_atom_type_scat_dispersion_real
_atom_type_scat_dispersion_imag
_atom_type_scat_source
C C 0.0181 0.0091 ' International Tables Vol C Tables 4.2.6.8 and 6.1.1.4'
H H 0.0000 0.0000 ' International Tables Vol C Tables 4.2.6.8 and 6.1.1.4'
N N 0.0311 0.0180 ' International Tables Vol C Tables 4.2.6.8 and 6.1.1.4'
O O 0.0492 0.0322 ' International Tables Vol C Tables 4.2.6.8 and 6.1.1.4'
S S 0.3331 0.5567 ' International Tables Vol C Tables 4.2.6.8 and 6.1.1.4'

loop_
_geom_angle_atom_site_label_1
_geom_angle_atom_site_label_2
_geom_angle_atom_site_label_3
_geom_angle
_geom_angle_publ_flag
C2 N1 C6 122.71(13) no
C2 N3 C4 122.78(12) no
C6 N1 H1 117.0(14) no
C2 N1 H1 118.5(14) no
C2 N3 H3 118.4(13) no
C4 N3 H3 117.6(14) no
N1 C2 N3 115.51(13) no
S2 C2 N3 123.78(12) no
S2 C2 N1 120.71(11) no
N3 C4 C41 110.05(12) no
C5 C4 C41 113.87(12) no
N3 C4 C5 107.72(11) no
C4 C5 C6 117.84(13) no
C4 C5 C51 118.63(12) no
C6 C5 C51 123.37(13) no
N1 C6 C61 112.76(13) no
C5 C6 C61 128.30(14) no
N1 C6 C5 118.89(13) no
C15 C14 C16 110.16(17) no
C15 C14 C44 110.36(16) no
C16 C14 C44 112.27(16) no
C42 C41 C46 118.48(16) no
C4 C41 C42 120.06(14) no
C4 C41 C46 121.43(14) no
C41 C42 C43 120.28(16) no
C42 C43 C44 121.41(16) no
C14 C44 C43 121.18(16) no
C14 C44 C45 120.86(16) no
C43 C44 C45 117.95(16) no
C44 C45 C46 121.05(17) no
C41 C46 C45 120.78(16) no
O51 C51 C52 120.17(13) no
C5 C51 C52 117.29(13) no
O51 C51 C5 122.53(13) no
N3 C4 H4 108.00 no
C5 C4 H4 108.00 no
C41 C4 H4 108.00 no
C15 C14 H14 108.00 no
C16 C14 H14 108.00 no
C44 C14 H14 108.00 no
C14 C15 H15A 109.00 no
C14 C15 H15B 109.00 no
C14 C15 H15C 109.00 no
H15A C15 H15B 109.00 no
H15A C15 H15C 109.00 no
H15B C15 H15C 109.00 no
C14 C16 H16A 109.00 no
C14 C16 H16B 109.00 no
C14 C16 H16C 109.00 no
H16A C16 H16B 110.00 no
H16A C16 H16C 109.00 no
H16B C16 H16C 109.00 no
C41 C42 H42 120.00 no
C43 C42 H42 120.00 no
C42 C43 H43 119.00 no
C44 C43 H43 119.00 no
C44 C45 H45 119.00 no
C46 C45 H45 120.00 no
C41 C46 H46 120.00 no
C45 C46 H46 120.00 no
C51 C52 H52A 109.00 no
C51 C52 H52B 109.00 no
C51 C52 H52C 109.00 no
H52A C52 H52B 109.00 no
H52A C52 H52C 109.00 no
H52B C52 H52C 109.00 no
C6 C61 H61A 109.00 no
C6 C61 H61B 109.00 no
C6 C61 H61C 109.00 no
H61A C61 H61B 109.00 no
H61A C61 H61C 109.00 no
H61B C61 H61C 109.00 no

loop_
_geom_bond_atom_site_label_1
_geom_bond_atom_site_label_2
_geom_bond_distance
_geom_bond_publ_flag
S2 C2 1.6894(15) no
O51 C51 1.2262(19) no
N1 C2 1.365(2) no
N1 C6 1.3968(19) no
N3 C2 1.3287(19) no
N3 C4 1.4746(19) no
N1 H1 0.83(2) no
N3 H3 0.840(19) no
C4 C41 1.527(2) no
C4 C5 1.518(2) no
C5 C51 1.474(2) no
C5 C6 1.354(2) no
C6 C61 1.495(2) no
C14 C44 1.524(2) no
C14 C15 1.527(3) no
C14 C16 1.526(3) no
C41 C46 1.392(2) no
C41 C42 1.388(2) no
C42 C43 1.400(3) no
C43 C44 1.382(2) no
C44 C45 1.392(3) no
C45 C46 1.389(3) no
C51 C52 1.512(2) no
C4 H4 1.0000 no
C14 H14 1.0000 no
C15 H15A 0.9800 no
C15 H15B 0.9800 no
C15 H15C 0.9800 no
C16 H16A 0.9800 no
C16 H16B 0.9800 no
C16 H16C 0.9800 no
C42 H42 0.9500 no
C43 H43 0.9500 no
C45 H45 0.9500 no
C46 H46 0.9500 no
C52 H52A 0.9800 no
C52 H52B 0.9800 no
C52 H52C 0.9800 no
C61 H61A 0.9800 no
C61 H61B 0.9800 no
C61 H61C 0.9800 no

loop_
_geom_hbond_atom_site_label_D
_geom_hbond_atom_site_label_H
_geom_hbond_atom_site_label_A
_geom_hbond_site_symmetry_A
_geom_hbond_distance_DH
_geom_hbond_distance_HA
_geom_hbond_distance_DA
_geom_hbond_angle_DHA
_geom_hbond_publ_flag
N1 H1 O51 4_564 0.83(2) 2.12(2) 2.9445(17) 174(2) yes
N3 H3 S2 3_555 0.840(19) 2.56(2) 3.3481(13) 156.9(18) yes
C61 H61A O51 . 0.98 2.22 2.9148(19) 127 yes
C61 H61B S2 3_565 0.98 2.86 3.7145(16) 146 yes

loop_
_geom_torsion_atom_site_label_1
_geom_torsion_atom_site_label_2
_geom_torsion_atom_site_label_3
_geom_torsion_atom_site_label_4
_geom_torsion
_geom_torsion_publ_flag
C6 N1 C2 S2 163.66(11) no
C6 N1 C2 N3 -15.1(2) no
C2 N1 C6 C5 21.1(2) no
C2 N1 C6 C61 -161.20(13) no
C4 N3 C2 S2 162.66(11) no
C4 N3 C2 N1 -18.6(2) no
C2 N3 C4 C5 41.10(18) no
C2 N3 C4 C41 -83.58(17) no
N3 C4 C5 C6 -32.96(17) no
N3 C4 C5 C51 151.56(12) no
C41 C4 C5 C6 89.38(16) no
C41 C4 C5 C51 -86.10(15) no
N3 C4 C41 C42 -92.42(16) no
N3 C4 C41 C46 85.75(17) no
C5 C4 C41 C42 146.53(14) no
C5 C4 C41 C46 -35.3(2) no
C4 C5 C6 N1 5.98(19) no
C4 C5 C6 C61 -171.27(13) no
C51 C5 C6 N1 -178.77(13) no
C51 C5 C6 C61 4.0(2) no
C4 C5 C51 O51 -164.54(13) no
C4 C5 C51 C52 16.63(19) no
C6 C5 C51 O51 20.2(2) no
C6 C5 C51 C52 -158.59(14) no
C15 C14 C44 C43 107.02(19) no
C15 C14 C44 C45 -71.9(2) no
C16 C14 C44 C43 -129.67(19) no
C16 C14 C44 C45 51.4(2) no
C4 C41 C42 C43 176.53(15) no
C46 C41 C42 C43 -1.7(2) no
C4 C41 C46 C45 -176.17(16) no
C42 C41 C46 C45 2.0(3) no
C41 C42 C43 C44 -0.5(3) no
C42 C43 C44 C14 -176.54(16) no
C42 C43 C44 C45 2.4(3) no
C14 C44 C45 C46 176.88(18) no
C43 C44 C45 C46 -2.1(3) no
C44 C45 C46 C41 -0.2(3) no

loop_
_cod_related_entry_id
_cod_related_entry_database
_cod_related_entry_code
1 ChemSpider 27610113
